data_7240124
loop_
_publ_author_name
'Dou, Ming-Yu'
'Huang, Xianqiang'
'Yang, Guo-Yu'

_publ_section_title
;
 Two Inorganic-Organic Hybrid Silver-Polyoxometalates as Reusable Catalyst
 for One-Pot Synthesis of Propargylamines via Three-Component Coupling
 Reaction at Room Temperature
;
_journal_name_full CrystEngComm
_journal_paper_doi 10.1039/D0CE00042F
_journal_year 2020
_chemical_formula_sum 'C40 H58 Ag3 N10 O46 P S6 W12'
_chemical_formula_weight 4168.10
_space_group_crystal_system triclinic
_space_group_IT_number 2
_space_group_name_Hall '-P 1'
_space_group_name_H-M_alt 'P -1'
_atom_sites_solution_hydrogens mixed
_audit_creation_method SHELXL-2018/3
_audit_update_record
;
2019-10-17 deposited with the CCDC.	2020-03-13 downloaded from the CCDC.
;
_cell_angle_alpha 98.1610(10)
_cell_angle_beta 101.089(2)
_cell_angle_gamma 101.148(2)
_cell_formula_units_Z 1
_cell_length_a 11.6301(11)
_cell_length_b 13.3660(12)
_cell_length_c 15.5869(13)
_cell_measurement_reflns_used 2288
_cell_measurement_temperature 298(2)
_cell_measurement_theta_max 25.163
_cell_measurement_theta_min 2.265
_cell_volume 2292.1(4)
_computing_structure_refinement 'SHELXL-2018/3 (Sheldrick, 2018)'
_diffrn_ambient_temperature 298(2)
_diffrn_measured_fraction_theta_full 0.982
_diffrn_measured_fraction_theta_max 0.982
_diffrn_measurement_device_type 'CCD area detector'
_diffrn_measurement_method 'phi and omega scans'
_diffrn_radiation_type MoK\a
_diffrn_radiation_wavelength 0.71073
_diffrn_reflns_av_R_equivalents 0.0856
_diffrn_reflns_av_unetI/netI 0.1352
_diffrn_reflns_Laue_measured_fraction_full 0.982
_diffrn_reflns_Laue_measured_fraction_max 0.982
_diffrn_reflns_limit_h_max 13
_diffrn_reflns_limit_h_min -7
_diffrn_reflns_limit_k_max 15
_diffrn_reflns_limit_k_min -15
_diffrn_reflns_limit_l_max 18
_diffrn_reflns_limit_l_min -18
_diffrn_reflns_number 11714
_diffrn_reflns_point_group_measured_fraction_full 0.982
_diffrn_reflns_point_group_measured_fraction_max 0.982
_diffrn_reflns_theta_full 25.020
_diffrn_reflns_theta_max 25.020
_diffrn_reflns_theta_min 2.265
_exptl_absorpt_coefficient_mu 15.849
_exptl_absorpt_correction_T_max 0.1626
_exptl_absorpt_correction_T_min 0.1282
_exptl_absorpt_correction_type multi-scan
_exptl_absorpt_process_details sadabs
_exptl_crystal_colour yellow
_exptl_crystal_density_diffrn 3.020
_exptl_crystal_description block
_exptl_crystal_F_000 1876
_exptl_crystal_size_max 0.220
_exptl_crystal_size_mid 0.200
_exptl_crystal_size_min 0.180
_refine_diff_density_max 5.814
_refine_diff_density_min -2.531
_refine_diff_density_rms 0.435
_refine_ls_extinction_method none
_refine_ls_goodness_of_fit_ref 0.923
_refine_ls_hydrogen_treatment constr
_refine_ls_matrix_type full
_refine_ls_number_parameters 596
_refine_ls_number_reflns 7930
_refine_ls_number_restraints 1797
_refine_ls_restrained_S_all 0.860
_refine_ls_R_factor_all 0.1331
_refine_ls_R_factor_gt 0.0815
_refine_ls_shift/su_max 0.000
_refine_ls_shift/su_mean 0.000
_refine_ls_structure_factor_coef Fsqd
_refine_ls_weighting_details 'w=1/[\s^2^(Fo^2^)+(0.1280P)^2^] where P=(Fo^2^+2Fc^2^)/3'
_refine_ls_weighting_scheme calc
_refine_ls_wR_factor_gt 0.2058
_refine_ls_wR_factor_ref 0.2284
_reflns_Friedel_coverage 0.000
_reflns_number_gt 4246
_reflns_number_total 7930
_reflns_threshold_expression 'I > 2\s(I)'
_cod_data_source_file d0ce00042f2.cif
_cod_data_source_block 160227b
_cod_database_code 7240124
_shelx_shelxl_version_number 2018/3
_shelx_space_group_comment
;
The symmetry employed for this shelxl refinement is uniquely defined
by the following loop, which should always be used as a source of
symmetry information in preference to the above space-group names.
They are only intended as comments.
;
_shelx_estimated_absorpt_t_min 0.128
_shelx_estimated_absorpt_t_max 0.163

loop_
_space_group_symop_operation_xyz
'x, y, z'
'-x, -y, -z'

loop_
_atom_site_label
_atom_site_type_symbol
_atom_site_fract_x
_atom_site_fract_y
_atom_site_fract_z
_atom_site_U_iso_or_equiv
_atom_site_adp_type
_atom_site_occupancy
_atom_site_site_symmetry_order
_atom_site_calc_flag
_atom_site_refinement_flags_posn
_atom_site_refinement_flags_adp
_atom_site_refinement_flags_occupancy
_atom_site_disorder_assembly
_atom_site_disorder_group
W1 W 0.74814(10) 0.49222(9) 0.32601(7) 0.0471(3) Uani 1 1 d . U . . .
W2 W 1.04593(11) 0.56153(9) 0.29191(7) 0.0472(3) Uani 1 1 d . U . . .
W3 W 0.92142(10) 0.30074(8) 0.30678(7) 0.0461(3) Uani 1 1 d . U . . .
W4 W 1.29779(10) 0.56879(9) 0.46581(7) 0.0450(3) Uani 1 1 d . U . . .
W5 W 1.17306(11) 0.30806(9) 0.48149(8) 0.0467(3) Uani 1 1 d . U . . .
W6 W 0.87467(11) 0.23920(8) 0.51461(8) 0.0472(3) Uani 1 1 d . U . . .
Ag1 Ag 0.3318(3) 1.1603(3) -0.00577(19) 0.0715(11) Uani 0.836(5) 1 d . U P A 1
Ag2 Ag 0.4485(11) 0.6981(8) -0.0119(7) 0.088(2) Uani 0.319(5) 1 d . U P B 1
Ag1' Ag 0.2370(19) 1.1035(14) 0.0018(10) 0.0715(11) Uani 0.164(5) 1 d . U P A 2
Ag2' Ag 0.552(2) 0.7541(14) 0.0137(12) 0.088(2) Uani 0.181(5) 1 d . U P B 2
P1 P 1.000000 0.500000 0.500000 0.0254(14) Uani 1 2 d S U P . .
N1 N 0.266(2) 1.1423(18) -0.1533(15) 0.059(4) Uani 1 1 d . U . . .
N2 N 0.325(2) 0.9791(19) -0.0751(15) 0.060(3) Uani 1 1 d . U . . .
N3 N 0.437(2) 0.8511(19) -0.0704(16) 0.064(4) Uani 1 1 d . U . . .
N4 N 0.608(2) 0.7633(19) -0.1397(16) 0.062(4) Uani 1 1 d . U . . .
N5 N 0.355(2) 0.9034(19) 0.0455(16) 0.067(5) Uani 1 1 d . U . . .
H5A H 0.382190 0.858955 0.073554 0.081 Uiso 1 1 calc R U . . .
H5B H 0.314386 0.942619 0.069230 0.081 Uiso 1 1 calc R U . . .
O1 O 1.051(3) 0.526(3) 0.601(2) 0.046(5) Uani 0.5 1 d . U P . .
O2 O 0.872(3) 0.522(3) 0.481(2) 0.047(4) Uani 0.5 1 d . U P . .
O3 O 1.085(3) 0.571(3) 0.454(2) 0.046(4) Uani 0.5 1 d . U P . .
O4 O 0.996(3) 0.388(3) 0.467(2) 0.050(3) Uani 0.5 1 d . U P . .
O5 O 0.6754(18) 0.4303(14) 0.4101(12) 0.056(3) Uani 1 1 d . U . . .
O6 O 0.6273(18) 0.4878(17) 0.2437(15) 0.072(5) Uani 1 1 d . U . . .
O7 O 0.8734(17) 0.5507(15) 0.2747(13) 0.058(3) Uani 1 1 d . U . . .
O8 O 0.7923(17) 0.3625(15) 0.2918(13) 0.057(3) Uani 1 1 d . U . . .
O9 O 1.0690(17) 0.5900(15) 0.1939(12) 0.055(4) Uani 1 1 d . U . . .
O10 O 1.2008(17) 0.5489(15) 0.3494(12) 0.055(3) Uani 1 1 d . U . . .
O11 O 1.0038(17) 0.4122(15) 0.2650(13) 0.059(3) Uani 1 1 d . U . . .
O12 O 0.8868(18) 0.2085(17) 0.2173(13) 0.068(5) Uani 1 1 d . U . . .
O13 O 1.0725(17) 0.2815(15) 0.3636(12) 0.055(3) Uani 1 1 d . U . . .
O14 O 1.2640(18) 0.4211(15) 0.4444(13) 0.060(3) Uani 1 1 d . U . . .
O15 O 1.4373(18) 0.6001(18) 0.4496(14) 0.074(6) Uani 1 1 d . U . . .
O16 O 1.255(2) 0.2192(17) 0.4730(15) 0.074(5) Uani 1 1 d . U . . .
O17 O 1.2302(18) 0.3775(16) 0.5976(13) 0.064(4) Uani 1 1 d . U . . .
O18 O 1.0379(17) 0.2396(15) 0.5195(13) 0.060(3) Uani 1 1 d . U . . .
O19 O 0.8144(18) 0.1188(15) 0.5223(15) 0.068(5) Uani 1 1 d . U . . .
O20 O 0.9196(17) 0.3031(15) 0.6356(13) 0.062(4) Uani 1 1 d . U . . .
O21 O 0.7380(18) 0.2991(15) 0.5080(13) 0.062(3) Uani 1 1 d . U . . .
O22 O 0.8509(17) 0.2327(15) 0.3886(12) 0.054(3) Uani 1 1 d . U . . .
O23 O 0.207(2) 1.0135(19) 0.1356(11) 0.101(5) Uani 1 1 d D U . . .
O24 O 0.415(3) 0.740(2) 0.1343(14) 0.102(5) Uani 1 1 d D U . . .
O25 O 1.145(2) 0.322(3) -0.002(2) 0.220(13) Uani 1 1 d D U . . .
S1 S 0.2185(18) 1.0274(16) 0.2321(11) 0.133(6) Uani 0.64(2) 1 d D U P A 1
S2 S 0.3875(14) 0.7001(11) 0.2126(10) 0.134(4) Uani 1 1 d D U . . .
S3 S 1.0207(16) 0.2606(17) -0.0331(10) 0.185(7) Uani 1 1 d D U . . .
S1' S 0.118(3) 0.977(3) 0.186(2) 0.126(8) Uani 0.36(2) 1 d D U P A 2
C1 C 0.198(3) 1.205(2) -0.2003(19) 0.061(4) Uani 1 1 d . U . . .
H1 H 0.182668 1.261420 -0.166245 0.073 Uiso 1 1 calc R U . . .
C2 C 0.157(3) 1.190(2) -0.2852(19) 0.060(5) Uani 1 1 d . U . . .
H2 H 0.122006 1.239050 -0.310477 0.072 Uiso 1 1 calc R U . . .
C3 C 0.164(3) 1.101(2) -0.338(2) 0.063(5) Uani 1 1 d . U . . .
H3 H 0.129947 1.086325 -0.398969 0.075 Uiso 1 1 calc R U . . .
C4 C 0.226(3) 1.031(2) -0.2977(18) 0.059(4) Uani 1 1 d . U . . .
H4 H 0.235316 0.971227 -0.332229 0.070 Uiso 1 1 calc R U . . .
C5 C 0.272(3) 1.052(2) -0.2079(19) 0.060(4) Uani 1 1 d . U . . .
C6 C 0.337(3) 0.983(2) -0.1583(19) 0.058(4) Uani 1 1 d . U . . .
C7 C 0.389(3) 0.919(2) -0.2035(18) 0.053(4) Uani 1 1 d . U . . .
H7 H 0.387342 0.918333 -0.263432 0.064 Uiso 1 1 calc R U . . .
C8 C 0.446(3) 0.852(2) -0.1568(19) 0.060(3) Uani 1 1 d . U . . .
C9 C 0.375(3) 0.912(2) -0.037(2) 0.064(4) Uani 1 1 d . U . . .
C10 C 0.522(3) 0.790(2) -0.1921(19) 0.057(4) Uani 1 1 d . U . . .
C11 C 0.506(3) 0.761(2) -0.2849(19) 0.059(4) Uani 1 1 d . U . . .
H11 H 0.447074 0.782799 -0.322518 0.071 Uiso 1 1 calc R U . . .
C12 C 0.578(3) 0.699(2) -0.3220(19) 0.056(4) Uani 1 1 d . U . . .
H12 H 0.566834 0.679145 -0.383215 0.068 Uiso 1 1 calc R U . . .
C13 C 0.669(3) 0.669(2) -0.261(2) 0.064(5) Uani 1 1 d . U . . .
H13 H 0.720452 0.630394 -0.280104 0.077 Uiso 1 1 calc R U . . .
C14 C 0.673(3) 0.704(2) -0.171(2) 0.064(4) Uani 1 1 d . U . . .
H14 H 0.727752 0.682605 -0.129464 0.077 Uiso 1 1 calc R U . . .
C15 C 0.084(4) 1.064(4) 0.253(3) 0.134(11) Uani 0.64(2) 1 d D U P A 1
H15A H 0.035709 1.073744 0.199246 0.201 Uiso 0.64(2) 1 d R U P A 1
H15B H 0.107934 1.127501 0.295735 0.201 Uiso 0.64(2) 1 d R U P A 1
H15C H 0.038280 1.011022 0.277021 0.201 Uiso 0.64(2) 1 d R U P A 1
C16 C 0.192(6) 0.900(3) 0.260(3) 0.130(11) Uani 0.64(2) 1 d D U P A 1
H16A H 0.108894 0.878203 0.261431 0.195 Uiso 0.64(2) 1 calc R U P A 1
H16B H 0.241719 0.901956 0.317165 0.195 Uiso 0.64(2) 1 calc R U P A 1
H16C H 0.211206 0.852073 0.215866 0.195 Uiso 0.64(2) 1 calc R U P A 1
C15' C 0.166(8) 1.058(6) 0.295(3) 0.125(12) Uani 0.36(2) 1 d D U P A 2
H15D H 0.109125 1.099089 0.304506 0.187 Uiso 0.36(2) 1 d R U P A 2
H15E H 0.243455 1.102864 0.300282 0.187 Uiso 0.36(2) 1 d R U P A 2
H15F H 0.172143 1.013692 0.337975 0.187 Uiso 0.36(2) 1 d R U P A 2
C16' C 0.150(9) 0.859(5) 0.218(6) 0.128(11) Uani 0.36(2) 1 d D U P A 2
H16D H 0.235704 0.865106 0.235319 0.192 Uiso 0.36(2) 1 d R U P A 2
H16E H 0.116245 0.803290 0.168265 0.192 Uiso 0.36(2) 1 d R U P A 2
H16F H 0.114867 0.844539 0.267283 0.192 Uiso 0.36(2) 1 d R U P A 2
C17 C 0.532(3) 0.726(4) 0.289(3) 0.129(11) Uani 1 1 d D U . . .
H17A H 0.572935 0.796844 0.292225 0.193 Uiso 1 1 calc R U . . .
H17B H 0.578504 0.680282 0.267597 0.193 Uiso 1 1 calc R U . . .
H17C H 0.520769 0.715737 0.346360 0.193 Uiso 1 1 calc R U . . .
C18 C 0.365(4) 0.5617(14) 0.185(3) 0.128(10) Uani 1 1 d D U . . .
H18A H 0.310279 0.536333 0.128498 0.192 Uiso 1 1 calc R U . . .
H18B H 0.333140 0.530630 0.229954 0.192 Uiso 1 1 calc R U . . .
H18C H 0.441085 0.544165 0.182680 0.192 Uiso 1 1 calc R U . . .
C19 C 1.003(4) 0.170(3) 0.041(3) 0.166(12) Uani 1 1 d D U . . .
H19A H 1.000420 0.101292 0.010603 0.250 Uiso 1 1 calc R U . . .
H19B H 0.930090 0.169860 0.060958 0.250 Uiso 1 1 calc R U . . .
H19C H 1.070332 0.189337 0.091749 0.250 Uiso 1 1 calc R U . . .
C20 C 0.924(3) 0.339(3) 0.004(3) 0.201(15) Uani 1 1 d D U . . .
H20A H 0.872163 0.355970 -0.045236 0.301 Uiso 1 1 d R U . . .
H20B H 0.974400 0.402319 0.040666 0.301 Uiso 1 1 d R U . . .
H20C H 0.876155 0.302867 0.038402 0.301 Uiso 1 1 d R U . . .

loop_
_atom_site_aniso_label
_atom_site_aniso_U_11
_atom_site_aniso_U_22
_atom_site_aniso_U_33
_atom_site_aniso_U_23
_atom_site_aniso_U_13
_atom_site_aniso_U_12
W1 0.0443(7) 0.0524(7) 0.0432(7) 0.0151(6) 0.0005(5) 0.0125(6)
W2 0.0601(8) 0.0528(7) 0.0372(6) 0.0186(5) 0.0171(5) 0.0196(6)
W3 0.0560(8) 0.0361(6) 0.0417(7) -0.0043(5) 0.0121(5) 0.0072(5)
W4 0.0387(7) 0.0521(7) 0.0432(7) 0.0056(5) 0.0121(5) 0.0072(5)
W5 0.0578(8) 0.0398(7) 0.0509(7) 0.0111(5) 0.0152(6) 0.0264(6)
W6 0.0600(8) 0.0292(6) 0.0506(7) 0.0095(5) 0.0118(6) 0.0051(5)
Ag1 0.106(3) 0.062(2) 0.0446(15) -0.0011(14) -0.0031(16) 0.0407(19)
Ag2 0.123(5) 0.075(4) 0.082(4) 0.033(3) 0.021(4) 0.047(4)
Ag1' 0.106(3) 0.062(2) 0.0446(15) -0.0011(14) -0.0031(16) 0.0407(19)
Ag2' 0.123(5) 0.075(4) 0.082(4) 0.033(3) 0.021(4) 0.047(4)
P1 0.034(3) 0.023(3) 0.024(3) 0.010(3) 0.010(3) 0.011(3)
N1 0.092(7) 0.051(6) 0.042(6) 0.012(6) 0.008(6) 0.044(6)
N2 0.091(6) 0.054(6) 0.045(6) 0.014(6) 0.014(6) 0.036(6)
N3 0.098(7) 0.056(6) 0.054(6) 0.024(6) 0.016(6) 0.042(6)
N4 0.095(7) 0.053(7) 0.052(7) 0.020(6) 0.017(6) 0.040(6)
N5 0.097(11) 0.064(10) 0.059(10) 0.028(9) 0.027(9) 0.040(9)
O1 0.053(8) 0.040(8) 0.041(8) 0.009(8) -0.001(8) 0.010(8)
O2 0.058(7) 0.039(7) 0.046(7) 0.010(7) 0.010(7) 0.012(7)
O3 0.054(7) 0.038(6) 0.046(7) 0.012(6) 0.006(6) 0.013(6)
O4 0.057(5) 0.042(5) 0.049(5) 0.011(5) 0.006(5) 0.010(5)
O5 0.068(7) 0.046(6) 0.049(6) 0.004(6) 0.020(6) 0.002(6)
O6 0.066(11) 0.067(11) 0.077(11) 0.032(9) -0.010(9) 0.011(9)
O7 0.061(6) 0.051(6) 0.063(6) 0.012(5) 0.013(5) 0.016(5)
O8 0.061(5) 0.053(5) 0.059(5) 0.016(5) 0.015(5) 0.010(5)
O9 0.060(11) 0.071(11) 0.044(10) 0.016(9) 0.014(8) 0.027(9)
O10 0.064(6) 0.053(6) 0.049(6) 0.002(6) 0.005(6) 0.028(6)
O11 0.058(5) 0.054(5) 0.063(5) 0.007(5) 0.015(5) 0.012(5)
O12 0.075(11) 0.079(11) 0.040(9) 0.000(9) 0.018(8) -0.006(10)
O13 0.058(5) 0.057(5) 0.051(5) 0.012(5) 0.020(5) 0.008(5)
O14 0.071(6) 0.048(6) 0.054(6) 0.004(5) 0.006(5) 0.005(5)
O15 0.056(12) 0.080(13) 0.068(12) -0.011(11) 0.012(10) -0.005(10)
O16 0.080(11) 0.076(12) 0.083(12) 0.028(10) 0.025(10) 0.042(10)
O17 0.067(6) 0.056(6) 0.057(6) 0.011(6) 0.002(6) -0.002(6)
O18 0.062(6) 0.058(6) 0.055(6) 0.011(5) 0.009(5) 0.005(5)
O19 0.062(11) 0.051(10) 0.087(12) 0.016(10) 0.007(10) 0.007(9)
O20 0.059(6) 0.054(6) 0.059(6) -0.004(6) -0.006(6) 0.013(6)
O21 0.067(6) 0.057(6) 0.054(6) 0.002(6) -0.002(6) 0.020(6)
O22 0.059(5) 0.054(5) 0.048(5) 0.009(5) 0.016(5) 0.007(5)
O23 0.123(9) 0.098(9) 0.074(8) 0.002(8) 0.029(8) 0.005(8)
O24 0.147(9) 0.081(8) 0.090(8) 0.035(7) 0.023(8) 0.047(8)
O25 0.15(2) 0.36(3) 0.13(2) 0.02(2) 0.02(2) 0.07(2)
S1 0.129(12) 0.136(12) 0.102(11) -0.026(10) 0.060(9) -0.047(10)
S2 0.183(10) 0.108(8) 0.127(9) 0.037(7) 0.032(8) 0.063(7)
S3 0.126(12) 0.31(2) 0.112(11) 0.032(13) 0.006(9) 0.053(14)
S1' 0.133(14) 0.124(14) 0.098(13) -0.013(12) 0.037(12) -0.012(12)
C1 0.094(8) 0.051(7) 0.046(7) 0.009(7) 0.008(7) 0.042(7)
C2 0.093(10) 0.051(9) 0.043(9) 0.021(8) 0.009(8) 0.033(8)
C3 0.090(10) 0.055(9) 0.053(9) 0.023(8) 0.004(8) 0.039(8)
C4 0.093(8) 0.048(7) 0.043(7) 0.018(7) 0.006(7) 0.039(7)
C5 0.092(7) 0.051(6) 0.044(6) 0.015(6) 0.008(6) 0.040(6)
C6 0.092(6) 0.049(6) 0.043(6) 0.013(6) 0.011(6) 0.041(6)
C7 0.086(7) 0.052(6) 0.038(6) 0.023(6) 0.020(6) 0.039(6)
C8 0.094(7) 0.052(6) 0.051(6) 0.021(6) 0.021(6) 0.044(6)
C9 0.099(6) 0.056(6) 0.049(6) 0.023(6) 0.016(6) 0.041(6)
C10 0.090(7) 0.051(6) 0.049(6) 0.024(6) 0.025(6) 0.044(6)
C11 0.088(8) 0.051(7) 0.050(7) 0.021(7) 0.017(7) 0.037(7)
C12 0.085(9) 0.051(8) 0.049(8) 0.015(7) 0.028(8) 0.039(8)
C13 0.090(10) 0.055(9) 0.058(9) 0.016(8) 0.020(8) 0.034(8)
C14 0.096(9) 0.056(8) 0.053(8) 0.019(7) 0.017(8) 0.040(7)
C15 0.147(19) 0.126(19) 0.108(19) -0.012(18) 0.030(18) 0.004(18)
C16 0.143(19) 0.127(19) 0.097(19) -0.011(18) 0.028(17) -0.002(18)
C15' 0.13(2) 0.121(19) 0.095(19) -0.022(19) 0.038(18) -0.009(19)
C16' 0.146(18) 0.119(18) 0.100(18) -0.006(17) 0.035(17) -0.004(17)
C17 0.139(19) 0.107(18) 0.135(19) 0.026(18) 0.026(18) 0.018(18)
C18 0.148(19) 0.102(18) 0.129(19) -0.006(18) 0.033(17) 0.037(17)
C19 0.13(2) 0.28(3) 0.10(2) 0.02(2) 0.020(18) 0.08(2)
C20 0.14(2) 0.32(3) 0.14(2) 0.02(3) 0.01(2) 0.07(2)

loop_
_atom_type_symbol
_atom_type_description
_atom_type_scat_dispersion_real
_atom_type_scat_dispersion_imag
_atom_type_scat_source
C C 0.0033 0.0016 'International Tables Vol C Tables 4.2.6.8 and 6.1.1.4'
H H 0.0000 0.0000 'International Tables Vol C Tables 4.2.6.8 and 6.1.1.4'
N N 0.0061 0.0033 'International Tables Vol C Tables 4.2.6.8 and 6.1.1.4'
O O 0.0106 0.0060 'International Tables Vol C Tables 4.2.6.8 and 6.1.1.4'
P P 0.1023 0.0942 'International Tables Vol C Tables 4.2.6.8 and 6.1.1.4'
S S 0.1246 0.1234 'International Tables Vol C Tables 4.2.6.8 and 6.1.1.4'
Ag Ag -0.8971 1.1015 'International Tables Vol C Tables 4.2.6.8 and 6.1.1.4'
W W -0.8490 6.8722 'International Tables Vol C Tables 4.2.6.8 and 6.1.1.4'

loop_
_geom_angle_atom_site_label_1
_geom_angle_atom_site_label_2
_geom_angle_atom_site_label_3
_geom_angle
_geom_angle_site_symmetry_1
_geom_angle_site_symmetry_3
_geom_angle_publ_flag
O6 W1 O7 100.1(9) . . ?
O6 W1 O5 102.1(10) . . ?
O7 W1 O5 157.7(8) . . ?
O6 W1 O17 104.3(10) . 2_766 ?
O7 W1 O17 89.7(8) . 2_766 ?
O5 W1 O17 87.2(8) . 2_766 ?
O6 W1 O8 103.0(10) . . ?
O7 W1 O8 85.0(8) . . ?
O5 W1 O8 87.7(8) . . ?
O17 W1 O8 152.7(8) 2_766 . ?
O6 W1 O1 159.4(12) . 2_766 ?
O7 W1 O1 65.8(10) . 2_766 ?
O5 W1 O1 92.2(10) . 2_766 ?
O17 W1 O1 91.1(10) 2_766 2_766 ?
O8 W1 O1 62.3(10) . 2_766 ?
O6 W1 O2 157.7(12) . . ?
O7 W1 O2 96.6(10) . . ?
O5 W1 O2 62.7(10) . . ?
O17 W1 O2 61.0(10) 2_766 . ?
O8 W1 O2 93.0(10) . . ?
O1 W1 O2 42.9(11) 2_766 . ?
O9 W2 O10 102.2(8) . . ?
O9 W2 O11 101.4(9) . . ?
O10 W2 O11 86.4(8) . . ?
O9 W2 O20 101.9(9) . 2_766 ?
O10 W2 O20 87.7(8) . 2_766 ?
O11 W2 O20 156.7(9) . 2_766 ?
O9 W2 O7 100.9(8) . . ?
O10 W2 O7 156.5(8) . . ?
O11 W2 O7 85.0(8) . . ?
O20 W2 O7 91.7(8) 2_766 . ?
O9 W2 O3 157.8(11) . . ?
O10 W2 O3 63.1(10) . . ?
O11 W2 O3 94.4(10) . . ?
O20 W2 O3 63.0(10) 2_766 . ?
O7 W2 O3 95.8(10) . . ?
O9 W2 O1 159.1(11) . 2_766 ?
O10 W2 O1 91.9(9) . 2_766 ?
O11 W2 O1 63.8(10) . 2_766 ?
O20 W2 O1 93.9(10) 2_766 2_766 ?
O7 W2 O1 64.7(9) . 2_766 ?
O3 W2 O1 43.0(12) . 2_766 ?
O12 W3 O8 102.9(10) . . ?
O12 W3 O11 100.8(9) . . ?
O8 W3 O11 86.6(8) . . ?
O12 W3 O22 102.4(9) . . ?
O8 W3 O22 86.7(8) . . ?
O11 W3 O22 156.7(8) . . ?
O12 W3 O13 100.7(10) . . ?
O8 W3 O13 156.3(9) . . ?
O11 W3 O13 88.2(8) . . ?
O22 W3 O13 89.0(8) . . ?
O12 W3 O1 159.3(11) . 2_766 ?
O8 W3 O1 63.2(10) . 2_766 ?
O11 W3 O1 64.7(10) . 2_766 ?
O22 W3 O1 92.5(10) . 2_766 ?
O13 W3 O1 93.8(10) . 2_766 ?
O12 W3 O4 159.2(11) . . ?
O8 W3 O4 92.7(10) . . ?
O11 W3 O4 93.6(10) . . ?
O22 W3 O4 64.5(10) . . ?
O13 W3 O4 64.6(10) . . ?
O1 W3 O4 41.5(11) 2_766 . ?
O15 W4 O21 102.1(10) . 2_766 ?
O15 W4 O10 102.7(9) . . ?
O21 W4 O10 89.4(8) 2_766 . ?
O15 W4 O5 102.9(9) . 2_766 ?
O21 W4 O5 86.5(8) 2_766 2_766 ?
O10 W4 O5 154.3(8) . 2_766 ?
O15 W4 O14 102.6(10) . . ?
O21 W4 O14 155.2(9) 2_766 . ?
O10 W4 O14 83.8(8) . . ?
O5 W4 O14 89.4(8) 2_766 . ?
O15 W4 O2 158.7(11) . 2_766 ?
O21 W4 O2 93.9(10) 2_766 2_766 ?
O10 W4 O2 91.3(10) . 2_766 ?
O5 W4 O2 63.8(10) 2_766 2_766 ?
O14 W4 O2 62.6(10) . 2_766 ?
O15 W4 O3 158.5(11) . . ?
O21 W4 O3 63.4(10) 2_766 . ?
O10 W4 O3 63.4(10) . . ?
O5 W4 O3 92.3(10) 2_766 . ?
O14 W4 O3 92.5(10) . . ?
O2 W4 O3 42.8(11) 2_766 . ?
O16 W5 O17 103.6(10) . . ?
O16 W5 O14 102.5(10) . . ?
O17 W5 O14 88.9(9) . . ?
O16 W5 O18 103.7(10) . . ?
O17 W5 O18 86.6(9) . . ?
O14 W5 O18 153.8(9) . . ?
O16 W5 O13 101.9(10) . . ?
O17 W5 O13 154.6(9) . . ?
O14 W5 O13 85.1(8) . . ?
O18 W5 O13 88.0(8) . . ?
O16 W5 O2 158.5(12) . 2_766 ?
O17 W5 O2 62.8(10) . 2_766 ?
O14 W5 O2 62.7(10) . 2_766 ?
O18 W5 O2 92.5(10) . 2_766 ?
O13 W5 O2 92.6(10) . 2_766 ?
O16 W5 O4 160.4(12) . . ?
O17 W5 O4 90.5(11) . . ?
O14 W5 O4 91.2(10) . . ?
O18 W5 O4 63.1(10) . . ?
O13 W5 O4 65.0(10) . . ?
O2 W5 O4 41.0(12) 2_766 . ?
O19 W6 O20 100.7(10) . . ?
O19 W6 O18 104.0(9) . . ?
O20 W6 O18 88.1(8) . . ?
O19 W6 O21 100.7(9) . . ?
O20 W6 O21 86.4(8) . . ?
O18 W6 O21 155.3(9) . . ?
O19 W6 O22 102.8(10) . . ?
O20 W6 O22 156.4(8) . . ?
O18 W6 O22 88.7(8) . . ?
O21 W6 O22 86.8(8) . . ?
O19 W6 O3 157.3(11) . 2_766 ?
O20 W6 O3 63.8(10) . 2_766 ?
O18 W6 O3 92.5(10) . 2_766 ?
O21 W6 O3 63.5(10) . 2_766 ?
O22 W6 O3 92.9(10) . 2_766 ?
O19 W6 O4 160.8(11) . . ?
O20 W6 O4 93.2(11) . . ?
O18 W6 O4 63.0(10) . . ?
O21 W6 O4 93.3(10) . . ?
O22 W6 O4 64.6(10) . . ?
O3 W6 O4 41.9(12) 2_766 . ?
N1 Ag1 N4 159.6(8) . 2_675 ?
N1 Ag1 N2 71.8(8) . . ?
N4 Ag1 N2 128.6(8) 2_675 . ?
N1 Ag1 Ag2 97.9(7) . 2_675 ?
N4 Ag1 Ag2 73.6(7) 2_675 2_675 ?
N2 Ag1 Ag2 115.0(6) . 2_675 ?
N3 Ag2 O24 103.4(9) . . ?
N3 Ag2 Ag1 64.0(7) . 2_675 ?
O24 Ag2 Ag1 100.1(8) . 2_675 ?
N3 Ag2 N4 60.4(8) . . ?
O24 Ag2 N4 144.7(9) . . ?
Ag1 Ag2 N4 45.0(5) 2_675 . ?
N2 Ag1' N1 67.1(8) . . ?
N2 Ag1' O23 98.5(9) . . ?
N1 Ag1' O23 164.2(10) . . ?
N2 Ag1' Ag2' 82.4(9) . 2_675 ?
N1 Ag1' Ag2' 59.2(8) . 2_675 ?
O23 Ag1' Ag2' 127.5(9) . 2_675 ?
N3 Ag2' N4 68.3(9) . . ?
N3 Ag2' Ag1' 87.3(9) . 2_675 ?
N4 Ag2' Ag1' 58.6(8) . 2_675 ?
O4 P1 O4 180.0 2_766 . ?
O4 P1 O1 108.8(18) 2_766 2_766 ?
O4 P1 O1 71.2(18) . 2_766 ?
O4 P1 O1 71.2(18) 2_766 . ?
O4 P1 O1 108.8(18) . . ?
O1 P1 O1 180.0(10) 2_766 . ?
O4 P1 O2 111.1(19) 2_766 2_766 ?
O4 P1 O2 68.9(19) . 2_766 ?
O1 P1 O2 107.9(18) 2_766 2_766 ?
O1 P1 O2 72.1(18) . 2_766 ?
O4 P1 O2 68.9(19) 2_766 . ?
O4 P1 O2 111.1(19) . . ?
O1 P1 O2 72.1(18) 2_766 . ?
O1 P1 O2 107.9(18) . . ?
O2 P1 O2 180.0 2_766 . ?
O4 P1 O3 109.9(19) 2_766 2_766 ?
O4 P1 O3 70.1(19) . 2_766 ?
O1 P1 O3 108.6(19) 2_766 2_766 ?
O1 P1 O3 71.4(19) . 2_766 ?
O2 P1 O3 110.4(17) 2_766 2_766 ?
O2 P1 O3 69.6(17) . 2_766 ?
O4 P1 O3 70.1(19) 2_766 . ?
O4 P1 O3 109.9(19) . . ?
O1 P1 O3 71.4(18) 2_766 . ?
O1 P1 O3 108.6(19) . . ?
O2 P1 O3 69.6(17) 2_766 . ?
O2 P1 O3 110.4(17) . . ?
O3 P1 O3 180.0 2_766 . ?
C5 N1 C1 113(2) . . ?
C5 N1 Ag1 118.5(16) . . ?
C1 N1 Ag1 127.8(18) . . ?
C5 N1 Ag1' 110.3(16) . . ?
C1 N1 Ag1' 122.2(18) . . ?
C9 N2 C6 115(2) . . ?
C9 N2 Ag1' 124(2) . . ?
C6 N2 Ag1' 120.5(17) . . ?
C9 N2 Ag1 127(2) . . ?
C6 N2 Ag1 105.7(17) . . ?
C9 N3 C8 117(2) . . ?
C9 N3 Ag2 118(2) . . ?
C8 N3 Ag2 118.9(18) . . ?
C9 N3 Ag2' 124(2) . . ?
C8 N3 Ag2' 118.1(18) . . ?
C14 N4 C10 121(3) . . ?
C14 N4 Ag1 117(2) . 2_675 ?
C10 N4 Ag1 121(2) . 2_675 ?
C14 N4 Ag2' 121.6(18) . . ?
C10 N4 Ag2' 109.2(19) . . ?
C14 N4 Ag2 122.2(19) . . ?
C10 N4 Ag2 93.5(18) . . ?
Ag1 N4 Ag2 61.3(6) 2_675 . ?
C9 N5 H5A 120.0 . . ?
C9 N5 H5B 120.0 . . ?
H5A N5 H5B 120.0 . . ?
P1 O1 O4 53.4(15) . 2_766 ?
P1 O1 O2 54.4(16) . 2_766 ?
O4 O1 O2 89(2) 2_766 2_766 ?
P1 O1 O3 55.4(15) . 2_766 ?
O4 O1 O3 89(2) 2_766 2_766 ?
O2 O1 O3 90(2) 2_766 2_766 ?
P1 O1 W1 124.0(19) . 2_766 ?
O4 O1 W1 132(2) 2_766 2_766 ?
O2 O1 W1 69.5(15) 2_766 2_766 ?
O3 O1 W1 131(2) 2_766 2_766 ?
P1 O1 W3 124.0(17) . 2_766 ?
O4 O1 W3 70.6(16) 2_766 2_766 ?
O2 O1 W3 132(2) 2_766 2_766 ?
O3 O1 W3 131(2) 2_766 2_766 ?
W1 O1 W3 92.4(11) 2_766 2_766 ?
P1 O1 W2 123.2(19) . 2_766 ?
O4 O1 W2 131(2) 2_766 2_766 ?
O2 O1 W2 131(2) 2_766 2_766 ?
O3 O1 W2 67.8(15) 2_766 2_766 ?
W1 O1 W2 92.1(11) 2_766 2_766 ?
W3 O1 W2 91.9(12) 2_766 2_766 ?
P1 O2 O4 54.0(16) . 2_766 ?
P1 O2 O3 55.8(16) . 2_766 ?
O4 O2 O3 92(2) 2_766 2_766 ?
P1 O2 O1 53.5(15) . 2_766 ?
O4 O2 O1 88(2) 2_766 2_766 ?
O3 O2 O1 89(2) 2_766 2_766 ?
P1 O2 W5 124.6(19) . 2_766 ?
O4 O2 W5 70.6(16) 2_766 2_766 ?
O3 O2 W5 134(2) 2_766 2_766 ?
O1 O2 W5 130(2) 2_766 2_766 ?
P1 O2 W4 124.5(18) . 2_766 ?
O4 O2 W4 134(2) 2_766 2_766 ?
O3 O2 W4 68.7(15) 2_766 2_766 ?
O1 O2 W4 130(2) 2_766 2_766 ?
W5 O2 W4 93.5(12) 2_766 2_766 ?
P1 O2 W1 121.1(18) . . ?
O4 O2 W1 130(2) 2_766 . ?
O3 O2 W1 129(2) 2_766 . ?
O1 O2 W1 67.6(15) 2_766 . ?
W5 O2 W1 92.0(11) 2_766 . ?
W4 O2 W1 92.2(12) 2_766 . ?
P1 O3 O4 52.8(16) . 2_766 ?
P1 O3 O2 54.6(15) . 2_766 ?
O4 O3 O2 90(2) 2_766 2_766 ?
P1 O3 O1 53.2(15) . 2_766 ?
O4 O3 O1 87(2) 2_766 2_766 ?
O2 O3 O1 88(2) 2_766 2_766 ?
P1 O3 W4 123.1(17) . . ?
O4 O3 W4 133(2) 2_766 . ?
O2 O3 W4 68.5(15) 2_766 . ?
O1 O3 W4 131(2) 2_766 . ?
P1 O3 W6 123.5(19) . 2_766 ?
O4 O3 W6 70.7(16) 2_766 2_766 ?
O2 O3 W6 133(2) 2_766 2_766 ?
O1 O3 W6 131.5(19) 2_766 2_766 ?
W4 O3 W6 93.4(12) . 2_766 ?
P1 O3 W2 122.4(19) . . ?
O4 O3 W2 131(2) 2_766 . ?
O2 O3 W2 129(2) 2_766 . ?
O1 O3 W2 69.1(15) 2_766 . ?
W4 O3 W2 92.8(12) . . ?
W6 O3 W2 93.3(11) 2_766 . ?
P1 O4 O2 57.1(17) . 2_766 ?
P1 O4 O1 55.4(16) . 2_766 ?
O2 O4 O1 91(2) 2_766 2_766 ?
P1 O4 O3 57.1(17) . 2_766 ?
O2 O4 O3 95(2) 2_766 2_766 ?
O1 O4 O3 91(2) 2_766 2_766 ?
P1 O4 W5 125(2) . . ?
O2 O4 W5 68.4(16) 2_766 . ?
O1 O4 W5 132(2) 2_766 . ?
O3 O4 W5 132(2) 2_766 . ?
P1 O4 W6 124(2) . . ?
O2 O4 W6 133(2) 2_766 . ?
O1 O4 W6 130(2) 2_766 . ?
O3 O4 W6 67.4(16) 2_766 . ?
W5 O4 W6 91.6(11) . . ?
P1 O4 W3 123.3(18) . . ?
O2 O4 W3 129(2) 2_766 . ?
O1 O4 W3 67.9(16) 2_766 . ?
O3 O4 W3 130(2) 2_766 . ?
W5 O4 W3 91.1(12) . . ?
W6 O4 W3 90.7(12) . . ?
W1 O5 W4 140.6(11) . 2_766 ?
W1 O7 W2 137.3(10) . . ?
W3 O8 W1 141.6(11) . . ?
W2 O10 W4 139.5(10) . . ?
W3 O11 W2 139.3(11) . . ?
W3 O13 W5 138.6(10) . . ?
W5 O14 W4 139.7(11) . . ?
W5 O17 W1 143.4(11) . 2_766 ?
W6 O18 W5 141.2(11) . . ?
W6 O20 W2 139.8(11) . 2_766 ?
W4 O21 W6 139.1(11) 2_766 . ?
W3 O22 W6 139.2(11) . . ?
S1' O23 Ag1' 143(2) . . ?
S2 O24 Ag2 146.3(17) . . ?
O23 S1 C16 107.1(13) . . ?
O23 S1 C15 106.7(13) . . ?
C16 S1 C15 98.7(11) . . ?
O24 S2 C18 106(2) . . ?
O24 S2 C17 104(2) . . ?
C18 S2 C17 98(2) . . ?
O25 S3 C20 107.4(13) . . ?
O25 S3 C19 105.4(12) . . ?
C20 S3 C19 97.3(10) . . ?
O23 S1' C16' 106.8(14) . . ?
O23 S1' C15' 106.3(14) . . ?
C16' S1' C15' 97.6(11) . . ?
C2 C1 N1 126(3) . . ?
C2 C1 H1 116.8 . . ?
N1 C1 H1 116.8 . . ?
C1 C2 C3 120(3) . . ?
C1 C2 H2 120.2 . . ?
C3 C2 H2 120.2 . . ?
C2 C3 C4 118(3) . . ?
C2 C3 H3 120.8 . . ?
C4 C3 H3 120.8 . . ?
C5 C4 C3 120(3) . . ?
C5 C4 H4 120.2 . . ?
C3 C4 H4 120.2 . . ?
C4 C5 N1 123(2) . . ?
C4 C5 C6 124(3) . . ?
N1 C5 C6 113(2) . . ?
C7 C6 N2 124(2) . . ?
C7 C6 C5 118(2) . . ?
N2 C6 C5 118(2) . . ?
C6 C7 C8 118(2) . . ?
C6 C7 H7 121.2 . . ?
C8 C7 H7 121.2 . . ?
N3 C8 C7 118(2) . . ?
N3 C8 C10 117(2) . . ?
C7 C8 C10 124(3) . . ?
N3 C9 N2 128(3) . . ?
N3 C9 N5 118(2) . . ?
N2 C9 N5 114(3) . . ?
N4 C10 C11 119(3) . . ?
N4 C10 C8 121(3) . . ?
C11 C10 C8 119(2) . . ?
C10 C11 C12 121(3) . . ?
C10 C11 H11 119.6 . . ?
C12 C11 H11 119.6 . . ?
C11 C12 C13 117(3) . . ?
C11 C12 H12 121.3 . . ?
C13 C12 H12 121.3 . . ?
C14 C13 C12 115(3) . . ?
C14 C13 H13 122.7 . . ?
C12 C13 H13 122.7 . . ?
N4 C14 C13 126(3) . . ?
N4 C14 H14 117.0 . . ?
C13 C14 H14 117.0 . . ?
S1 C15 H15A 110.2 . . ?
S1 C15 H15B 107.7 . . ?
H15A C15 H15B 109.5 . . ?
S1 C15 H15C 110.5 . . ?
H15A C15 H15C 109.5 . . ?
H15B C15 H15C 109.5 . . ?
S1 C16 H16A 109.5 . . ?
S1 C16 H16B 109.5 . . ?
H16A C16 H16B 109.5 . . ?
S1 C16 H16C 109.5 . . ?
H16A C16 H16C 109.5 . . ?
H16B C16 H16C 109.5 . . ?
S1' C15' H15D 110.8 . . ?
S1' C15' H15E 109.7 . . ?
H15D C15' H15E 109.5 . . ?
S1' C15' H15F 107.9 . . ?
H15D C15' H15F 109.5 . . ?
H15E C15' H15F 109.5 . . ?
S1' C16' H16D 110.5 . . ?
S1' C16' H16E 107.9 . . ?
H16D C16' H16E 109.5 . . ?
S1' C16' H16F 110.0 . . ?
H16D C16' H16F 109.5 . . ?
H16E C16' H16F 109.5 . . ?
S2 C17 H17A 109.5 . . ?
S2 C17 H17B 109.5 . . ?
H17A C17 H17B 109.5 . . ?
S2 C17 H17C 109.5 . . ?
H17A C17 H17C 109.5 . . ?
H17B C17 H17C 109.5 . . ?
S2 C18 H18A 109.5 . . ?
S2 C18 H18B 109.5 . . ?
H18A C18 H18B 109.5 . . ?
S2 C18 H18C 109.5 . . ?
H18A C18 H18C 109.5 . . ?
H18B C18 H18C 109.5 . . ?
S3 C19 H19A 109.5 . . ?
S3 C19 H19B 109.5 . . ?
H19A C19 H19B 109.5 . . ?
S3 C19 H19C 109.5 . . ?
H19A C19 H19C 109.5 . . ?
H19B C19 H19C 109.5 . . ?
S3 C20 H20A 111.6 . . ?
S3 C20 H20B 107.7 . . ?
H20A C20 H20B 109.5 . . ?
S3 C20 H20C 109.1 . . ?
H20A C20 H20C 109.5 . . ?
H20B C20 H20C 109.5 . . ?

loop_
_geom_bond_atom_site_label_1
_geom_bond_atom_site_label_2
_geom_bond_distance
_geom_bond_site_symmetry_2
_geom_bond_publ_flag
W1 O6 1.696(19) . ?
W1 O7 1.886(19) . ?
W1 O5 1.892(18) . ?
W1 O17 1.91(2) 2_766 ?
W1 O8 1.934(19) . ?
W1 O1 2.47(3) 2_766 ?
W1 O2 2.50(3) . ?
W2 O9 1.684(17) . ?
W2 O10 1.902(18) . ?
W2 O11 1.924(19) . ?
W2 O20 1.917(19) 2_766 ?
W2 O7 1.947(19) . ?
W2 O3 2.47(3) . ?
W2 O1 2.49(3) 2_766 ?
W3 O12 1.65(2) . ?
W3 O8 1.841(19) . ?
W3 O11 1.878(19) . ?
W3 O22 1.889(18) . ?
W3 O13 1.892(19) . ?
W3 O1 2.47(3) 2_766 ?
W3 O4 2.52(4) . ?
W4 O15 1.67(2) . ?
W4 O21 1.899(19) 2_766 ?
W4 O10 1.896(18) . ?
W4 O5 1.897(19) 2_766 ?
W4 O14 1.904(19) . ?
W4 O2 2.45(4) 2_766 ?
W4 O3 2.45(3) . ?
W5 O16 1.666(19) . ?
W5 O17 1.84(2) . ?
W5 O14 1.898(19) . ?
W5 O18 1.901(19) . ?
W5 O13 1.923(19) . ?
W5 O2 2.45(3) 2_766 ?
W5 O4 2.48(4) . ?
W6 O19 1.66(2) . ?
W6 O20 1.88(2) . ?
W6 O18 1.884(19) . ?
W6 O21 1.905(19) . ?
W6 O22 1.918(18) . ?
W6 O3 2.44(3) 2_766 ?
W6 O4 2.50(4) . ?
Ag1 N1 2.24(2) . ?
Ag1 N4 2.27(2) 2_675 ?
Ag1 N2 2.49(2) . ?
Ag1 Ag2 2.810(13) 2_675 ?
Ag2 N3 2.37(2) . ?
Ag2 O24 2.39(2) . ?
Ag2 N4 3.07(3) . ?
Ag1' N2 2.41(3) . ?
Ag1' N1 2.61(3) . ?
Ag1' O23 2.60(3) . ?
Ag1' Ag2' 2.87(3) 2_675 ?
Ag2' N3 2.38(3) . ?
Ag2' N4 2.61(3) . ?
P1 O4 1.50(4) 2_766 ?
P1 O4 1.50(4) . ?
P1 O1 1.54(3) 2_766 ?
P1 O1 1.54(3) . ?
P1 O2 1.55(3) 2_766 ?
P1 O2 1.55(3) . ?
P1 O3 1.58(3) 2_766 ?
P1 O3 1.58(3) . ?
N1 C5 1.40(3) . ?
N1 C1 1.43(3) . ?
N2 C9 1.32(3) . ?
N2 C6 1.34(3) . ?
N3 C9 1.29(4) . ?
N3 C8 1.37(4) . ?
N4 C14 1.31(3) . ?
N4 C10 1.30(3) . ?
N5 C9 1.37(3) . ?
N5 H5A 0.8600 . ?
N5 H5B 0.8600 . ?
O1 O4 1.77(5) 2_766 ?
O1 O2 1.82(5) 2_766 ?
O1 O3 1.82(5) 2_766 ?
O2 O4 1.73(5) 2_766 ?
O2 O3 1.79(4) 2_766 ?
O3 O4 1.77(5) 2_766 ?
O23 S1' 1.466(10) . ?
O23 S1 1.467(10) . ?
O24 S2 1.464(10) . ?
O25 S3 1.463(10) . ?
S1 C16 1.799(10) . ?
S1 C15 1.798(10) . ?
S2 C18 1.794(10) . ?
S2 C17 1.797(10) . ?
S3 C20 1.800(10) . ?
S3 C19 1.805(10) . ?
S1' C16' 1.803(10) . ?
S1' C15' 1.803(10) . ?
C1 C2 1.29(4) . ?
C1 H1 0.9300 . ?
C2 C3 1.38(4) . ?
C2 H2 0.9300 . ?
C3 C4 1.43(3) . ?
C3 H3 0.9300 . ?
C4 C5 1.37(4) . ?
C4 H4 0.9300 . ?
C5 C6 1.50(3) . ?
C6 C7 1.34(4) . ?
C7 C8 1.41(3) . ?
C7 H7 0.9300 . ?
C8 C10 1.46(4) . ?
C10 C11 1.41(4) . ?
C11 C12 1.43(4) . ?
C11 H11 0.9300 . ?
C12 C13 1.43(4) . ?
C12 H12 0.9300 . ?
C13 C14 1.41(4) . ?
C13 H13 0.9300 . ?
C14 H14 0.9300 . ?
C15 H15A 0.9600 . ?
C15 H15B 0.9600 . ?
C15 H15C 0.9600 . ?
C16 H16A 0.9600 . ?
C16 H16B 0.9600 . ?
C16 H16C 0.9600 . ?
C15' H15D 0.9600 . ?
C15' H15E 0.9600 . ?
C15' H15F 0.9600 . ?
C16' H16D 0.9600 . ?
C16' H16E 0.9600 . ?
C16' H16F 0.9600 . ?
C17 H17A 0.9600 . ?
C17 H17B 0.9600 . ?
C17 H17C 0.9600 . ?
C18 H18A 0.9600 . ?
C18 H18B 0.9600 . ?
C18 H18C 0.9600 . ?
C19 H19A 0.9600 . ?
C19 H19B 0.9600 . ?
C19 H19C 0.9600 . ?
C20 H20A 0.9600 . ?
C20 H20B 0.9600 . ?
C20 H20C 0.9600 . ?

loop_
_geom_hbond_atom_site_label_D
_geom_hbond_atom_site_label_H
_geom_hbond_atom_site_label_A
_geom_hbond_distance_DH
_geom_hbond_distance_HA
_geom_hbond_distance_DA
_geom_hbond_angle_DHA
_geom_hbond_site_symmetry_A
_geom_hbond_publ_flag
C19 H19B O12 0.96 2.58 3.31(5) 132.3 . yes
C19 H19A S1'^b 0.96 3.05 3.66(6) 123.1 2_665 yes
C18 H18C O6 0.96 2.49 3.38(5) 154.2 . yes
C17 H17C O15 0.96 2.58 3.45(5) 151.0 1_455 yes
C16'^b H16E^b S3 0.96 2.32 3.18(11) 148.7 2_665 yes
C15'^b H15D^b O13 0.96 2.62 3.47(9) 147.5 1_465 yes
C15^a H15B^a O13 0.96 2.32 3.20(5) 152.3 1_465 yes
C14 H14 O25 0.93 2.30 3.19(5) 160.9 2_765 yes
C13 H13 O14 0.93 2.61 3.24(4) 125.4 2_765 yes
C4 H4 O22 0.93 2.67 3.48(4) 145.3 2_665 yes
C2 H2 O18 0.93 2.64 3.31(3) 128.6 1_464 yes
N5 H5B O23 0.86 2.05 2.90(3) 169.7 . yes
N5 H5A O24 0.86 2.03 2.88(3) 169.5 . yes
